data_7701418
loop_
_publ_author_name
'Palion-Gazda, Joanna'
'Choroba, Katarzyna'
'Machura, Barbara'
'\'Switlicka, Anna'
'Kruszy\'nski, Rafa\/l'
'Cano, Joan'
'Lloret, Francesc'
'Julve, Miguel'

_publ_section_title
;
 Influence of the pyrazine substituent on the structure and magnetic
 properties of dicyanamide-bridged cobalt(II) complexes
;
_journal_name_full 'Dalton Transactions'
_journal_paper_doi 10.1039/C9DT02976A
_journal_year 2019
_chemical_formula_moiety 'C32 H23 Co3 N28 O7'
_chemical_formula_sum 'C32 H23 Co3 N28 O7'
_chemical_formula_weight 1088.57
_chemical_name_systematic '[Co3(dca)6(HOpyz)5(H2O)2]n'
_space_group_crystal_system triclinic
_space_group_IT_number 2
_space_group_name_Hall '-P 1'
_space_group_name_H-M_alt 'P -1'
_symmetry_space_group_name_Hall '-P 1'
_symmetry_space_group_name_H-M 'P -1'
_atom_sites_solution_hydrogens mixed
_audit_creation_method SHELXL-2014/7
_audit_update_record
;
2018-09-14 deposited with the CCDC.    2019-10-22 downloaded from the CCDC.
;
_cell_angle_alpha 93.330(3)
_cell_angle_beta 95.046(4)
_cell_angle_gamma 95.499(3)
_cell_formula_units_Z 1
_cell_length_a 6.9942(3)
_cell_length_b 12.0232(4)
_cell_length_c 12.8819(6)
_cell_measurement_reflns_used 4608
_cell_measurement_temperature 295.0(2)
_cell_measurement_theta_max 28.8560
_cell_measurement_theta_min 3.7020
_cell_volume 1071.69(8)
_computing_cell_refinement 'CrysAlis CCD v. 1.163 (UNIL IC & KUMA 2000)'
_computing_data_collection 'CrysAlis CCD v. 1.163 (UNIL IC & KUMA 2000)'
_computing_data_reduction 'CrysAlis CCD v. 1.163 (UNIL IC & KUMA 2000)'
_computing_molecular_graphics 'Mercury (Macrae, J.Appl.Cryst. 41 (2008) 466-470'
_computing_publication_material 'Olex2 (Dolomanov et al., 2009)'
_computing_structure_refinement 'SHELXL-2014/6 (Sheldrick, 2014)'
_computing_structure_solution 'SHELXS-97 (Sheldrick, 1990)'
_diffrn_ambient_temperature 295.0(2)
_diffrn_measured_fraction_theta_full 0.998
_diffrn_measured_fraction_theta_max 0.998
_diffrn_measurement_device_type 'Oxford Diffraction Gemini A Ultra'
_diffrn_radiation_type MoK\a
_diffrn_radiation_wavelength 0.71073
_diffrn_reflns_av_R_equivalents 0.0228
_diffrn_reflns_av_unetI/netI 0.0339
_diffrn_reflns_Laue_measured_fraction_full 0.998
_diffrn_reflns_Laue_measured_fraction_max 0.998
_diffrn_reflns_limit_h_max 8
_diffrn_reflns_limit_h_min -6
_diffrn_reflns_limit_k_max 12
_diffrn_reflns_limit_k_min -14
_diffrn_reflns_limit_l_max 14
_diffrn_reflns_limit_l_min -15
_diffrn_reflns_number 7963
_diffrn_reflns_point_group_measured_fraction_full 0.998
_diffrn_reflns_point_group_measured_fraction_max 0.998
_diffrn_reflns_theta_full 25.000
_diffrn_reflns_theta_max 25.049
_diffrn_reflns_theta_min 3.412
_exptl_absorpt_coefficient_mu 1.231
_exptl_absorpt_correction_T_max 1.00000
_exptl_absorpt_correction_T_min 0.67667
_exptl_absorpt_correction_type multi-scan
_exptl_absorpt_process_details 'Blessing, Acta Cryst. A51 (1995) 33-38'
_exptl_crystal_colour red
_exptl_crystal_density_diffrn 1.687
_exptl_crystal_description block
_exptl_crystal_F_000 548
_exptl_crystal_preparation 'Magnetic properties'
_exptl_crystal_size_max 0.158
_exptl_crystal_size_mid 0.112
_exptl_crystal_size_min 0.099
_refine_diff_density_max 0.278
_refine_diff_density_min -0.253
_refine_diff_density_rms 0.052
_refine_ls_extinction_method none
_refine_ls_goodness_of_fit_ref 1.035
_refine_ls_hydrogen_treatment mixed
_refine_ls_matrix_type full
_refine_ls_number_parameters 333
_refine_ls_number_reflns 3781
_refine_ls_number_restraints 0
_refine_ls_restrained_S_all 1.035
_refine_ls_R_factor_all 0.0381
_refine_ls_R_factor_gt 0.0304
_refine_ls_shift/su_max 0.000
_refine_ls_shift/su_mean 0.000
_refine_ls_structure_factor_coef Fsqd
_refine_ls_weighting_details 'w=1/[\s^2^(Fo^2^)+(0.0298P)^2^+0.4181P] where P=(Fo^2^+2Fc^2^)/3'
_refine_ls_weighting_scheme calc
_refine_ls_wR_factor_gt 0.0676
_refine_ls_wR_factor_ref 0.0703
_reflns_Friedel_coverage 0.000
_reflns_number_gt 3275
_reflns_number_total 3781
_reflns_threshold_expression 'I > 2\s(I)'
_cod_data_source_file c9dt02976a2.cif
_cod_data_source_block co47a
_cod_original_cell_volume 1071.70(8)
_cod_database_code 7701418
_shelx_shelxl_version_number 2014/7
_shelx_space_group_comment
;
The symmetry employed for this shelxl refinement is uniquely defined
by the following loop, which should always be used as a source of
symmetry information in preference to the above space-group names.
They are only intended as comments.
;

loop_
_space_group_symop_operation_xyz
'x, y, z'
'-x, -y, -z'

loop_
_atom_site_label
_atom_site_type_symbol
_atom_site_fract_x
_atom_site_fract_y
_atom_site_fract_z
_atom_site_U_iso_or_equiv
_atom_site_adp_type
_atom_site_occupancy
_atom_site_site_symmetry_order
_atom_site_calc_flag
_atom_site_refinement_flags_posn
_atom_site_refinement_flags_adp
_atom_site_refinement_flags_occupancy
_atom_site_disorder_assembly
_atom_site_disorder_group
C1 C 0.4714(3) 0.07822(18) 0.38759(18) 0.0281(5) Uani 1 1 d . . . . .
H1 H 0.4086 0.0277 0.3353 0.034 Uiso 1 1 calc R U . . .
C2 C 0.3588(4) 0.11946(18) 0.46706(17) 0.0275(5) Uani 1 1 d . . . . .
C3 C 0.6515(4) 0.2280(2) 0.53459(19) 0.0357(6) Uani 1 1 d . . . . .
H3 H 0.7158 0.2807 0.5845 0.043 Uiso 1 1 calc R U . . .
C4 C 0.7489(4) 0.18100(19) 0.46094(18) 0.0330(6) Uani 1 1 d . . . . .
H4 H 0.8814 0.1990 0.4623 0.040 Uiso 1 1 calc R U . . .
C5 C 1.0468(4) -0.0546(2) 0.08377(18) 0.0338(6) Uani 1 1 d . . . . .
C6 C 0.8722(4) 0.0721(2) 0.00854(19) 0.0389(6) Uani 1 1 d . . . . .
H6 H 0.7827 0.1243 0.0118 0.047 Uiso 1 1 calc R U . . .
C7 C -0.1025(4) 0.60920(18) 0.20895(18) 0.0305(5) Uani 1 1 d . . . . .
H7 H -0.0470 0.6730 0.1813 0.037 Uiso 1 1 calc R U . . .
C8 C -0.1698(4) 0.62191(19) 0.31050(19) 0.0327(6) Uani 1 1 d . . . . .
C9 C -0.2598(4) 0.4253(2) 0.2873(2) 0.0442(7) Uani 1 1 d . . . . .
H9 H -0.3149 0.3604 0.3134 0.053 Uiso 1 1 calc R U . . .
C10 C -0.1955(4) 0.42113(19) 0.1931(2) 0.0369(6) Uani 1 1 d . . . . .
H10 H -0.2068 0.3530 0.1540 0.044 Uiso 1 1 calc R U . . .
C94 C 1.1236(4) 0.2545(2) 0.29054(18) 0.0325(6) Uani 1 1 d . . . . .
C95 C 1.2688(4) 0.4142(2) 0.3735(2) 0.0491(7) Uani 1 1 d . . . . .
C96 C 0.5350(4) -0.1832(2) 0.20115(19) 0.0349(6) Uani 1 1 d . . . . .
C97 C 0.3481(4) -0.3371(2) 0.1217(2) 0.0375(6) Uani 1 1 d . . . . .
C98 C 0.4615(4) 0.17784(19) 0.11041(19) 0.0325(6) Uani 1 1 d . . . . .
C99 C 0.2362(4) 0.2920(2) 0.04861(19) 0.0349(6) Uani 1 1 d . . . . .
N1 N 0.6549(3) 0.10667(15) 0.38364(14) 0.0275(4) Uani 1 1 d . . . . .
N2 N 0.4597(3) 0.19871(16) 0.53606(16) 0.0319(5) Uani 1 1 d . . . . .
N3 N 0.9157(3) 0.01807(15) 0.09346(14) 0.0275(4) Uani 1 1 d . . . . .
N4 N -0.1134(3) 0.51485(14) 0.15253(15) 0.0270(4) Uani 1 1 d . . . . .
N5 N -0.2449(4) 0.52412(18) 0.34531(19) 0.0417(6) Uani 1 1 d . . . . .
N91 N 0.9989(3) 0.18601(16) 0.26709(16) 0.0354(5) Uani 1 1 d . . . . .
N92 N 1.2753(3) 0.32555(19) 0.3118(2) 0.0528(7) Uani 1 1 d . . . . .
N93 N 1.2816(5) 0.4936(3) 0.4278(2) 0.0876(11) Uani 1 1 d . . . . .
N94 N 0.6033(3) -0.09288(17) 0.21605(16) 0.0348(5) Uani 1 1 d . . . . .
N95 N 0.4674(4) -0.2877(2) 0.1976(2) 0.0667(8) Uani 1 1 d . . . . .
N96 N 0.2429(3) -0.39029(17) 0.06182(17) 0.0390(5) Uani 1 1 d . . . . .
N97 N 0.5820(3) 0.14364(17) 0.16114(16) 0.0360(5) Uani 1 1 d . . . . .
N98 N 0.3297(4) 0.2047(2) 0.0428(2) 0.0672(8) Uani 1 1 d . . . . .
N99 N 0.1411(3) 0.36329(17) 0.04267(16) 0.0376(5) Uani 1 1 d . . . . .
O1 O 0.1875(2) 0.08831(14) 0.47452(13) 0.0373(4) Uani 1 1 d . . . . .
O2 O 1.1016(6) -0.1174(3) 0.1618(3) 0.0543(16) Uani 0.515(6) 1 d . . P A -1
H2 H 1.0665 -0.0920 0.2166 0.081 Uiso 0.515(6) 1 calc R U P A -1
O3 O -0.1612(3) 0.71264(14) 0.36337(14) 0.0444(5) Uani 1 1 d . . . . .
O99 O 0.9760(2) -0.04441(13) 0.32554(12) 0.0335(4) Uani 1 1 d . . . . .
H99A H 0.9106 -0.1021 0.3484 0.050 Uiso 1 1 d R U . . .
H99B H 1.0386 -0.0053 0.3795 0.050 Uiso 1 1 d R U . . .
Co1 Co 0.78429(4) 0.05564(2) 0.23906(2) 0.02300(10) Uani 1 1 d . . . . .
Co2 Co 0.0000 0.5000 0.0000 0.02200(12) Uani 1 2 d S . P . .
H2N H 0.395(4) 0.228(2) 0.581(2) 0.049(9) Uiso 1 1 d . . . . .
H5N H -0.279(4) 0.525(2) 0.403(2) 0.039(8) Uiso 1 1 d . . . . .

loop_
_atom_site_aniso_label
_atom_site_aniso_U_11
_atom_site_aniso_U_22
_atom_site_aniso_U_33
_atom_site_aniso_U_23
_atom_site_aniso_U_13
_atom_site_aniso_U_12
C1 0.0290(14) 0.0305(12) 0.0238(13) -0.0040(9) 0.0016(10) 0.0025(10)
C2 0.0329(15) 0.0296(12) 0.0209(12) 0.0018(9) 0.0047(10) 0.0063(10)
C3 0.0396(16) 0.0363(14) 0.0287(14) -0.0084(10) 0.0056(11) -0.0057(11)
C4 0.0273(14) 0.0397(14) 0.0304(14) -0.0045(10) 0.0053(11) -0.0021(10)
C5 0.0393(15) 0.0383(14) 0.0269(14) 0.0044(10) 0.0077(11) 0.0141(11)
C6 0.0444(17) 0.0455(15) 0.0325(15) 0.0069(11) 0.0119(12) 0.0238(12)
C7 0.0356(15) 0.0245(12) 0.0321(14) -0.0009(10) 0.0086(11) 0.0035(10)
C8 0.0308(14) 0.0336(14) 0.0343(14) -0.0036(11) 0.0073(11) 0.0058(10)
C9 0.0555(19) 0.0316(14) 0.0475(17) 0.0052(12) 0.0205(14) -0.0004(12)
C10 0.0461(17) 0.0231(13) 0.0418(16) -0.0009(10) 0.0113(13) 0.0003(10)
C94 0.0364(15) 0.0361(14) 0.0267(13) 0.0020(10) 0.0091(11) 0.0068(12)
C95 0.0504(19) 0.0505(18) 0.0425(17) -0.0007(14) 0.0088(14) -0.0167(14)
C96 0.0346(15) 0.0396(16) 0.0280(14) -0.0020(11) -0.0033(11) -0.0018(12)
C97 0.0366(16) 0.0313(14) 0.0428(16) 0.0009(12) 0.0014(13) -0.0020(11)
C98 0.0351(15) 0.0300(13) 0.0341(14) -0.0016(10) 0.0078(12) 0.0101(11)
C99 0.0390(16) 0.0361(14) 0.0295(14) -0.0006(10) -0.0023(11) 0.0095(12)
N1 0.0267(11) 0.0298(10) 0.0264(11) -0.0008(8) 0.0049(8) 0.0039(8)
N2 0.0339(13) 0.0350(11) 0.0270(12) -0.0071(9) 0.0101(10) 0.0032(9)
N3 0.0293(11) 0.0283(10) 0.0254(11) -0.0005(8) 0.0071(8) 0.0033(8)
N4 0.0298(11) 0.0211(10) 0.0304(11) -0.0009(8) 0.0039(9) 0.0041(8)
N5 0.0507(16) 0.0444(14) 0.0325(14) 0.0003(10) 0.0203(12) 0.0045(10)
N91 0.0379(13) 0.0318(11) 0.0357(12) -0.0016(9) 0.0079(10) -0.0035(10)
N92 0.0404(15) 0.0502(15) 0.0635(17) -0.0148(12) 0.0138(12) -0.0145(11)
N93 0.119(3) 0.069(2) 0.067(2) -0.0270(16) 0.0279(19) -0.0300(18)
N94 0.0351(13) 0.0319(12) 0.0353(12) -0.0050(9) 0.0033(9) -0.0032(9)
N95 0.083(2) 0.0408(15) 0.0644(18) 0.0085(12) -0.0346(15) -0.0230(13)
N96 0.0343(13) 0.0364(12) 0.0425(13) -0.0081(10) -0.0002(10) -0.0065(10)
N97 0.0350(13) 0.0404(12) 0.0354(12) 0.0045(9) 0.0038(10) 0.0163(10)
N98 0.075(2) 0.0637(17) 0.0609(18) -0.0218(13) -0.0300(15) 0.0478(15)
N99 0.0446(14) 0.0326(12) 0.0376(13) 0.0045(9) 0.0013(10) 0.0156(10)
O1 0.0263(10) 0.0524(11) 0.0322(10) -0.0057(8) 0.0067(8) 0.0002(8)
O2 0.071(3) 0.071(3) 0.030(2) 0.0088(18) 0.016(2) 0.040(2)
O3 0.0515(12) 0.0407(10) 0.0408(11) -0.0155(8) 0.0158(9) 0.0050(8)
O99 0.0313(10) 0.0363(9) 0.0323(9) 0.0072(7) 0.0001(7) -0.0001(7)
Co1 0.02280(18) 0.02420(17) 0.02209(18) -0.00102(12) 0.00319(12) 0.00338(12)
Co2 0.0238(2) 0.0182(2) 0.0233(2) -0.00256(16) -0.00032(17) 0.00310(16)

loop_
_atom_type_symbol
_atom_type_description
_atom_type_scat_dispersion_real
_atom_type_scat_dispersion_imag
_atom_type_scat_source
C C 0.0033 0.0016 'International Tables Vol C Tables 4.2.6.8 and 6.1.1.4'
H H 0.0000 0.0000 'International Tables Vol C Tables 4.2.6.8 and 6.1.1.4'
Co Co 0.3494 0.9721 'International Tables Vol C Tables 4.2.6.8 and 6.1.1.4'
N N 0.0061 0.0033 'International Tables Vol C Tables 4.2.6.8 and 6.1.1.4'
O O 0.0106 0.0060 'International Tables Vol C Tables 4.2.6.8 and 6.1.1.4'

loop_
_geom_angle_atom_site_label_1
_geom_angle_atom_site_label_2
_geom_angle_atom_site_label_3
_geom_angle
_geom_angle_site_symmetry_1
_geom_angle_site_symmetry_3
N1 C1 C2 124.7(2) . .
N1 C1 H1 117.7 . .
C2 C1 H1 117.7 . .
O1 C2 N2 121.6(2) . .
O1 C2 C1 125.0(2) . .
N2 C2 C1 113.4(2) . .
C4 C3 N2 120.1(2) . .
C4 C3 H3 120.0 . .
N2 C3 H3 120.0 . .
C3 C4 N1 120.8(2) . .
C3 C4 H4 119.6 . .
N1 C4 H4 119.6 . .
N3 C5 O2 122.1(2) . .
N3 C5 C6 121.4(2) . 2_755
O2 C5 C6 116.4(2) . 2_755
N3 C6 C5 123.3(2) . 2_755
N3 C6 H6 118.4 . .
C5 C6 H6 118.4 2_755 .
N4 C7 C8 124.8(2) . .
N4 C7 H7 117.6 . .
C8 C7 H7 117.6 . .
O3 C8 N5 122.1(2) . .
O3 C8 C7 124.4(2) . .
N5 C8 C7 113.4(2) . .
C10 C9 N5 120.0(2) . .
C10 C9 H9 120.0 . .
N5 C9 H9 120.0 . .
C9 C10 N4 121.5(2) . .
C9 C10 H10 119.3 . .
N4 C10 H10 119.3 . .
N91 C94 N92 174.2(3) . .
N93 C95 N92 173.6(4) . .
N94 C96 N95 171.9(3) . .
N96 C97 N95 172.4(3) . .
N97 C98 N98 171.3(3) . .
N99 C99 N98 171.5(3) . .
C1 N1 C4 118.0(2) . .
C1 N1 Co1 117.63(15) . .
C4 N1 Co1 123.51(15) . .
C3 N2 C2 122.7(2) . .
C3 N2 H2N 122(2) . .
C2 N2 H2N 116(2) . .
C6 N3 C5 115.3(2) . .
C6 N3 Co1 120.51(16) . .
C5 N3 Co1 124.17(15) . .
C7 N4 C10 117.6(2) . .
C7 N4 Co2 123.08(15) . .
C10 N4 Co2 119.33(15) . .
C9 N5 C8 122.7(2) . .
C9 N5 H5N 119.1(19) . .
C8 N5 H5N 118.2(19) . .
C94 N91 Co1 174.0(2) . .
C94 N92 C95 120.2(2) . .
C96 N94 Co1 167.2(2) . .
C96 N95 C97 123.8(2) . .
C97 N96 Co2 159.4(2) . 1_545
C98 N97 Co1 170.2(2) . .
C98 N98 C99 126.8(2) . .
C99 N99 Co2 166.4(2) . .
C5 O2 H2 109.5 . .
Co1 O99 H99A 110.4 . .
Co1 O99 H99B 111.0 . .
H99A O99 H99B 107.9 . .
N91 Co1 N97 97.02(9) . .
N91 Co1 N94 170.58(9) . .
N97 Co1 N94 91.98(8) . .
N91 Co1 O99 86.97(7) . .
N97 Co1 O99 175.24(7) . .
N94 Co1 O99 84.17(7) . .
N91 Co1 N3 85.96(7) . .
N97 Co1 N3 91.42(7) . .
N94 Co1 N3 91.07(7) . .
O99 Co1 N3 91.45(7) . .
N91 Co1 N1 90.95(7) . .
N97 Co1 N1 86.15(7) . .
N94 Co1 N1 92.42(7) . .
O99 Co1 N1 91.20(7) . .
N3 Co1 N1 175.82(7) . .
N99 Co2 N99 180.0 2_565 .
N99 Co2 N96 90.37(9) 2_565 2
N99 Co2 N96 89.63(9) . 2
N99 Co2 N96 89.63(9) 2_565 1_565
N99 Co2 N96 90.37(9) . 1_565
N96 Co2 N96 180.00(12) 2 1_565
N99 Co2 N4 91.12(8) 2_565 2_565
N99 Co2 N4 88.88(8) . 2_565
N96 Co2 N4 88.43(8) 2 2_565
N96 Co2 N4 91.57(8) 1_565 2_565
N99 Co2 N4 88.88(8) 2_565 .
N99 Co2 N4 91.12(8) . .
N96 Co2 N4 91.58(8) 2 .
N96 Co2 N4 88.42(8) 1_565 .
N4 Co2 N4 180.0 2_565 .

loop_
_geom_bond_atom_site_label_1
_geom_bond_atom_site_label_2
_geom_bond_distance
_geom_bond_site_symmetry_2
C1 N1 1.302(3) .
C1 C2 1.439(3) .
C1 H1 0.9300 .
C2 O1 1.234(3) .
C2 N2 1.363(3) .
C3 C4 1.345(3) .
C3 N2 1.356(3) .
C3 H3 0.9300 .
C4 N1 1.375(3) .
C4 H4 0.9300 .
C5 N3 1.335(3) .
C5 O2 1.342(4) .
C5 C6 1.375(3) 2_755
C6 N3 1.332(3) .
C6 C5 1.375(3) 2_755
C6 H6 0.9300 .
C7 N4 1.303(3) .
C7 C8 1.434(3) .
C7 H7 0.9300 .
C8 O3 1.246(3) .
C8 N5 1.358(3) .
C9 C10 1.330(3) .
C9 N5 1.357(3) .
C9 H9 0.9300 .
C10 N4 1.368(3) .
C10 H10 0.9300 .
C94 N91 1.148(3) .
C94 N92 1.296(3) .
C95 N93 1.142(4) .
C95 N92 1.299(4) .
C96 N94 1.142(3) .
C96 N95 1.297(3) .
C97 N96 1.140(3) .
C97 N95 1.304(3) .
C98 N97 1.143(3) .
C98 N98 1.289(3) .
C99 N99 1.136(3) .
C99 N98 1.292(3) .
N1 Co1 2.2213(18) .
N2 H2N 0.84(3) .
N3 Co1 2.2024(18) .
N4 Co2 2.1868(19) .
N5 H5N 0.80(3) .
N91 Co1 2.056(2) .
N94 Co1 2.078(2) .
N96 Co2 2.114(2) 1_545
N97 Co1 2.071(2) .
N99 Co2 2.073(2) .
O2 H2 0.8200 .
O99 Co1 2.1653(16) .
O99 H99A 0.8744 .
O99 H99B 0.8748 .
Co2 N99 2.073(2) 2_565
Co2 N96 2.114(2) 2
Co2 N96 2.114(2) 1_565
Co2 N4 2.1868(19) 2_565

loop_
_geom_hbond_atom_site_label_D
_geom_hbond_atom_site_label_H
_geom_hbond_atom_site_label_A
_geom_hbond_distance_DH
_geom_hbond_distance_HA
_geom_hbond_distance_DA
_geom_hbond_angle_DHA
_geom_hbond_site_symmetry_A
O99 H99A O3 0.87 2.26 3.066(2) 153.5 1_645
N5 H5N N93 0.80(3) 2.21(3) 2.974(4) 161(3) 2_666
N2 H2N O3 0.84(3) 2.02(3) 2.813(3) 157(3) 2_566
C1 H1 N94 0.93 2.61 3.187(3) 120.9 .
C6 H6 N97 0.93 2.49 3.093(3) 122.5 .
O99 H99B O1 0.87 1.80 2.667(2) 170.3 1_655
